data_7121121
loop_
_publ_author_name
'Sun, Deli'
'Yin, Kun'
'Zhang, Ronghua'

_publ_section_title
;
 Visible-light-induced multicomponent cascade cycloaddition involving
 N-propargyl aromatic amines, diaryliodonium salts and sulfur dioxide:
 rapid access to 3-arylsulfonylquinolines.
;
_journal_issue 11
_journal_name_full 'Chemical communications (Cambridge, England)'
_journal_page_first 1335
_journal_page_last 1338
_journal_paper_doi 10.1039/c7cc09410h
_journal_volume 54
_journal_year 2018
_chemical_formula_sum 'C22 H17 N O2 S'
_chemical_formula_weight 359.42
_space_group_crystal_system monoclinic
_space_group_IT_number 14
_space_group_name_Hall '-P 2ybc'
_space_group_name_H-M_alt 'P 1 21/c 1'
_symmetry_space_group_name_Hall '-P 2ybc'
_symmetry_space_group_name_H-M 'P 1 21/c 1'
_atom_sites_solution_hydrogens geom
_audit_creation_method SHELXL-2016/6
_audit_update_record
;
2017-11-20 deposited with the CCDC.
2018-01-09 downloaded from the CCDC.
;
_cell_angle_alpha 90
_cell_angle_beta 96.831(4)
_cell_angle_gamma 90
_cell_formula_units_Z 4
_cell_length_a 7.3596(8)
_cell_length_b 10.4885(12)
_cell_length_c 23.677(3)
_cell_measurement_reflns_used 9928
_cell_measurement_temperature 298(2)
_cell_measurement_theta_max 27.52
_cell_measurement_theta_min 2.79
_cell_volume 1814.7(4)
_computing_cell_refinement 'Bruker SAINT'
_computing_data_collection 'Bruker APEX3'
_computing_data_reduction 'Bruker SAINT'
_computing_molecular_graphics 'Bruker SHELXTL'
_computing_publication_material 'Bruker SHELXTL'
_computing_structure_refinement 'SHELXL-2016/6 (Sheldrick, 2016)'
_computing_structure_solution 'SHELXT 2014/5 (Sheldrick, 2014)'
_diffrn_ambient_temperature 298(2)
_diffrn_measured_fraction_theta_full 0.999
_diffrn_measured_fraction_theta_max 0.999
_diffrn_measurement_device_type 'Bruker APEX-III CMOS'
_diffrn_measurement_method '\f and \w scans'
_diffrn_radiation_type MoK\a
_diffrn_radiation_wavelength 0.71073
_diffrn_reflns_av_R_equivalents 0.0332
_diffrn_reflns_av_unetI/netI 0.0267
_diffrn_reflns_Laue_measured_fraction_full 0.999
_diffrn_reflns_Laue_measured_fraction_max 0.999
_diffrn_reflns_limit_h_max 9
_diffrn_reflns_limit_h_min -9
_diffrn_reflns_limit_k_max 13
_diffrn_reflns_limit_k_min -13
_diffrn_reflns_limit_l_max 30
_diffrn_reflns_limit_l_min -30
_diffrn_reflns_number 23471
_diffrn_reflns_point_group_measured_fraction_full 0.999
_diffrn_reflns_point_group_measured_fraction_max 0.999
_diffrn_reflns_theta_full 25.242
_diffrn_reflns_theta_max 27.100
_diffrn_reflns_theta_min 3.103
_exptl_absorpt_coefficient_mu 0.194
_exptl_absorpt_correction_type multi-scan
_exptl_absorpt_process_details sadabs
_exptl_crystal_colour colourless
_exptl_crystal_density_diffrn 1.316
_exptl_crystal_description sheet
_exptl_crystal_F_000 752
_exptl_crystal_size_max 0.450
_exptl_crystal_size_mid 0.060
_exptl_crystal_size_min 0.050
_exptl_transmission_factor_max 0.7456
_exptl_transmission_factor_min 0.6761
_refine_diff_density_max 0.226
_refine_diff_density_min -0.316
_refine_diff_density_rms 0.044
_refine_ls_extinction_coef 0.0196(13)
_refine_ls_extinction_expression Fc^*^=kFc[1+0.001xFc^2^\l^3^/sin(2\q)]^-1/4^
_refine_ls_extinction_method 'SHELXL-2016/6 (Sheldrick 2016)'
_refine_ls_goodness_of_fit_ref 1.087
_refine_ls_hydrogen_treatment constr
_refine_ls_matrix_type full
_refine_ls_number_parameters 237
_refine_ls_number_reflns 4014
_refine_ls_number_restraints 0
_refine_ls_restrained_S_all 1.087
_refine_ls_R_factor_all 0.0709
_refine_ls_R_factor_gt 0.0498
_refine_ls_shift/su_max 0.001
_refine_ls_shift/su_mean 0.000
_refine_ls_structure_factor_coef Fsqd
_refine_ls_weighting_details 'w=1/[\s^2^(Fo^2^)+(0.0362P)^2^+0.9536P] where P=(Fo^2^+2Fc^2^)/3'
_refine_ls_weighting_scheme calc
_refine_ls_wR_factor_gt 0.1055
_refine_ls_wR_factor_ref 0.1170
_reflns_Friedel_coverage 0.000
_reflns_number_gt 3072
_reflns_number_total 4014
_reflns_threshold_expression 'I > 2\s(I)'
_cod_data_source_file c7cc09410h2.cif
_cod_data_source_block mo_171115a_a
_cod_depositor_comments 'Adding full bibliography for 7121121.cif.'
_cod_database_code 7121121
_shelx_shelxl_version_number 2016/6
_shelx_space_group_comment
; 
The symmetry employed for this shelxl refinement is uniquely defined 
by the following loop, which should always be used as a source of 
symmetry information in preference to the above space-group names. 
They are only intended as comments. 
;
_shelx_estimated_absorpt_t_min 0.918
_shelx_estimated_absorpt_t_max 0.990

loop_
_space_group_symop_operation_xyz
'x, y, z'
'-x, y+1/2, -z+1/2'
'-x, -y, -z'
'x, -y-1/2, z-1/2'

loop_
_atom_site_label
_atom_site_type_symbol
_atom_site_fract_x
_atom_site_fract_y
_atom_site_fract_z
_atom_site_U_iso_or_equiv
_atom_site_adp_type
_atom_site_occupancy
_atom_site_site_symmetry_order
_atom_site_calc_flag
_atom_site_refinement_flags_posn
_atom_site_refinement_flags_adp
S1 S 0.38173(7) 0.67483(5) 0.69178(2) 0.04853(17) Uani 1 1 d . .
O1 O 0.56733(18) 0.71857(16) 0.69516(7) 0.0620(4) Uani 1 1 d . .
O2 O 0.3376(2) 0.58080(16) 0.73224(7) 0.0671(5) Uani 1 1 d . .
N1 N 0.2579(3) 0.40727(17) 0.57516(10) 0.0632(5) Uani 1 1 d . .
C1 C 0.2494(3) 0.47201(19) 0.52486(10) 0.0533(5) Uani 1 1 d . .
C2 C 0.2163(3) 0.4017(2) 0.47406(13) 0.0687(7) Uani 1 1 d . .
H2 H 0.199932 0.313860 0.475641 0.082 Uiso 1 1 calc R U
C3 C 0.2080(3) 0.4603(3) 0.42306(13) 0.0725(8) Uani 1 1 d . .
H3 H 0.188290 0.411490 0.390103 0.087 Uiso 1 1 calc R U
C4 C 0.2285(3) 0.5934(3) 0.41831(10) 0.0634(6) Uani 1 1 d . .
C5 C 0.2608(3) 0.6634(2) 0.46736(9) 0.0529(5) Uani 1 1 d . .
H5 H 0.275453 0.751235 0.464838 0.063 Uiso 1 1 calc R U
C6 C 0.2726(3) 0.60599(18) 0.52158(9) 0.0445(5) Uani 1 1 d . .
C7 C 0.2152(5) 0.6557(3) 0.36077(11) 0.0949(10) Uani 1 1 d . .
H7A H 0.251287 0.596000 0.333466 0.142 Uiso 1 1 calc R U
H7B H 0.294513 0.728631 0.362522 0.142 Uiso 1 1 calc R U
H7C H 0.091314 0.682279 0.349586 0.142 Uiso 1 1 calc R U
C8 C 0.3116(2) 0.67528(17) 0.57318(8) 0.0402(4) Uani 1 1 d . .
C9 C 0.3380(3) 0.81690(17) 0.57139(7) 0.0402(4) Uani 1 1 d . .
C10 C 0.1880(3) 0.89651(19) 0.55977(8) 0.0518(5) Uani 1 1 d . .
H10 H 0.071099 0.862105 0.552291 0.062 Uiso 1 1 calc R U
C11 C 0.2124(4) 1.0275(2) 0.55933(10) 0.0633(6) Uani 1 1 d . .
H11 H 0.111522 1.080949 0.551868 0.076 Uiso 1 1 calc R U
C12 C 0.3848(4) 1.0790(2) 0.56986(10) 0.0658(7) Uani 1 1 d . .
H12 H 0.400394 1.166944 0.569932 0.079 Uiso 1 1 calc R U
C13 C 0.5335(4) 1.0004(2) 0.58023(10) 0.0612(6) Uani 1 1 d . .
H13 H 0.650427 1.035095 0.586678 0.073 Uiso 1 1 calc R U
C14 C 0.5104(3) 0.86965(19) 0.58114(9) 0.0492(5) Uani 1 1 d . .
H14 H 0.612059 0.816847 0.588395 0.059 Uiso 1 1 calc R U
C15 C 0.3215(3) 0.60723(18) 0.62327(9) 0.0448(5) Uani 1 1 d . .
C16 C 0.2916(3) 0.4736(2) 0.62187(11) 0.0587(6) Uani 1 1 d . .
H16 H 0.296295 0.430665 0.656368 0.070 Uiso 1 1 calc R U
C17 C 0.2370(2) 0.80656(19) 0.69670(7) 0.0417(4) Uani 1 1 d . .
C18 C 0.3109(3) 0.9267(2) 0.70362(8) 0.0501(5) Uani 1 1 d . .
H18 H 0.436634 0.938823 0.705266 0.060 Uiso 1 1 calc R U
C19 C 0.1960(3) 1.0289(2) 0.70808(10) 0.0602(6) Uani 1 1 d . .
H19 H 0.244249 1.110659 0.712804 0.072 Uiso 1 1 calc R U
C20 C 0.0104(3) 1.0104(2) 0.70558(10) 0.0625(6) Uani 1 1 d . .
H20 H -0.066504 1.080076 0.707967 0.075 Uiso 1 1 calc R U
C21 C -0.0626(3) 0.8895(2) 0.69956(10) 0.0600(6) Uani 1 1 d . .
H21 H -0.188244 0.877734 0.698453 0.072 Uiso 1 1 calc R U
C22 C 0.0498(3) 0.7864(2) 0.69520(9) 0.0508(5) Uani 1 1 d . .
H22 H 0.001501 0.704517 0.691315 0.061 Uiso 1 1 calc R U

loop_
_atom_site_aniso_label
_atom_site_aniso_U_11
_atom_site_aniso_U_22
_atom_site_aniso_U_33
_atom_site_aniso_U_23
_atom_site_aniso_U_13
_atom_site_aniso_U_12
S1 0.0408(3) 0.0559(3) 0.0484(3) 0.0161(2) 0.0031(2) 0.0018(2)
O1 0.0369(7) 0.0787(11) 0.0686(10) 0.0166(8) -0.0003(7) -0.0001(7)
O2 0.0645(10) 0.0747(11) 0.0626(10) 0.0348(8) 0.0097(8) 0.0052(8)
N1 0.0652(12) 0.0325(9) 0.0941(16) 0.0018(10) 0.0179(11) 0.0015(8)
C1 0.0438(11) 0.0365(11) 0.0809(16) -0.0101(10) 0.0135(10) 0.0032(9)
C2 0.0608(15) 0.0440(13) 0.102(2) -0.0251(13) 0.0117(14) -0.0015(11)
C3 0.0627(15) 0.0686(17) 0.0851(19) -0.0402(15) 0.0045(13) -0.0009(12)
C4 0.0571(13) 0.0730(16) 0.0600(14) -0.0194(12) 0.0058(11) -0.0016(12)
C5 0.0580(12) 0.0469(12) 0.0541(12) -0.0079(10) 0.0079(10) -0.0058(10)
C6 0.0400(10) 0.0365(10) 0.0582(12) -0.0054(9) 0.0100(9) -0.0013(8)
C7 0.121(3) 0.108(2) 0.0537(15) -0.0164(16) 0.0014(15) -0.009(2)
C8 0.0391(9) 0.0319(9) 0.0510(11) 0.0014(8) 0.0103(8) 0.0004(8)
C9 0.0549(11) 0.0312(9) 0.0347(9) 0.0017(7) 0.0071(8) 0.0000(8)
C10 0.0634(13) 0.0423(11) 0.0471(12) 0.0008(9) -0.0046(9) 0.0049(10)
C11 0.0898(18) 0.0430(12) 0.0543(13) 0.0046(10) -0.0024(12) 0.0182(12)
C12 0.103(2) 0.0333(11) 0.0609(14) 0.0025(10) 0.0081(13) -0.0052(12)
C13 0.0768(16) 0.0424(12) 0.0656(14) 0.0011(10) 0.0139(12) -0.0128(11)
C14 0.0561(12) 0.0396(10) 0.0539(12) 0.0026(9) 0.0149(9) -0.0027(9)
C15 0.0411(10) 0.0365(10) 0.0581(12) 0.0078(9) 0.0113(9) 0.0037(8)
C16 0.0604(14) 0.0384(11) 0.0792(16) 0.0158(11) 0.0163(12) 0.0033(10)
C17 0.0390(10) 0.0537(11) 0.0318(9) 0.0017(8) 0.0013(7) -0.0030(8)
C18 0.0437(11) 0.0628(13) 0.0430(11) -0.0068(9) 0.0027(8) -0.0106(10)
C19 0.0666(15) 0.0554(13) 0.0588(14) -0.0156(11) 0.0089(11) -0.0091(11)
C20 0.0613(14) 0.0658(15) 0.0616(14) -0.0149(12) 0.0123(11) 0.0090(12)
C21 0.0411(11) 0.0733(16) 0.0663(14) -0.0075(12) 0.0091(10) 0.0010(11)
C22 0.0441(11) 0.0585(13) 0.0492(12) -0.0012(10) 0.0038(9) -0.0096(10)

loop_
_atom_type_symbol
_atom_type_description
_atom_type_scat_dispersion_real
_atom_type_scat_dispersion_imag
_atom_type_scat_source
C C 0.0033 0.0016 'International Tables Vol C Tables 4.2.6.8 and 6.1.1.4'
H H 0.0000 0.0000 'International Tables Vol C Tables 4.2.6.8 and 6.1.1.4'
N N 0.0061 0.0033 'International Tables Vol C Tables 4.2.6.8 and 6.1.1.4'
O O 0.0106 0.0060 'International Tables Vol C Tables 4.2.6.8 and 6.1.1.4'
S S 0.1246 0.1234 'International Tables Vol C Tables 4.2.6.8 and 6.1.1.4'

loop_
_geom_angle_atom_site_label_1
_geom_angle_atom_site_label_2
_geom_angle_atom_site_label_3
_geom_angle
O1 S1 O2 118.09(9)
O1 S1 C17 109.01(10)
O2 S1 C17 107.96(9)
O1 S1 C15 108.12(9)
O2 S1 C15 106.43(10)
C17 S1 C15 106.67(9)
C16 N1 C1 117.26(18)
N1 C1 C2 118.0(2)
N1 C1 C6 123.1(2)
C2 C1 C6 118.8(2)
C3 C2 C1 120.7(2)
C3 C2 H2 119.7
C1 C2 H2 119.7
C2 C3 C4 121.9(2)
C2 C3 H3 119.1
C4 C3 H3 119.1
C5 C4 C3 118.2(2)
C5 C4 C7 121.4(2)
C3 C4 C7 120.4(2)
C4 C5 C6 121.8(2)
C4 C5 H5 119.1
C6 C5 H5 119.1
C5 C6 C1 118.54(19)
C5 C6 C8 123.23(18)
C1 C6 C8 118.21(19)
C4 C7 H7A 109.5
C4 C7 H7B 109.5
H7A C7 H7B 109.5
C4 C7 H7C 109.5
H7A C7 H7C 109.5
H7B C7 H7C 109.5
C15 C8 C6 117.35(17)
C15 C8 C9 122.93(17)
C6 C8 C9 119.72(17)
C14 C9 C10 119.18(18)
C14 C9 C8 120.83(17)
C10 C9 C8 120.00(18)
C9 C10 C11 119.9(2)
C9 C10 H10 120.1
C11 C10 H10 120.1
C12 C11 C10 120.4(2)
C12 C11 H11 119.8
C10 C11 H11 119.8
C13 C12 C11 119.9(2)
C13 C12 H12 120.1
C11 C12 H12 120.1
C12 C13 C14 120.2(2)
C12 C13 H13 119.9
C14 C13 H13 119.9
C9 C14 C13 120.5(2)
C9 C14 H14 119.7
C13 C14 H14 119.7
C8 C15 C16 120.0(2)
C8 C15 S1 124.09(15)
C16 C15 S1 115.88(16)
N1 C16 C15 124.1(2)
N1 C16 H16 118.0
C15 C16 H16 118.0
C18 C17 C22 121.28(19)
C18 C17 S1 119.62(15)
C22 C17 S1 119.06(16)
C17 C18 C19 118.98(19)
C17 C18 H18 120.5
C19 C18 H18 120.5
C20 C19 C18 120.3(2)
C20 C19 H19 119.9
C18 C19 H19 119.9
C19 C20 C21 120.5(2)
C19 C20 H20 119.8
C21 C20 H20 119.8
C22 C21 C20 120.1(2)
C22 C21 H21 120.0
C20 C21 H21 120.0
C21 C22 C17 118.9(2)
C21 C22 H22 120.6
C17 C22 H22 120.6

loop_
_geom_bond_atom_site_label_1
_geom_bond_atom_site_label_2
_geom_bond_distance
S1 O1 1.4341(15)
S1 O2 1.4387(15)
S1 C17 1.757(2)
S1 C15 1.777(2)
N1 C16 1.305(3)
N1 C1 1.366(3)
C1 C2 1.407(3)
C1 C6 1.419(3)
C2 C3 1.350(4)
C2 H2 0.9300
C3 C4 1.410(4)
C3 H3 0.9300
C4 C5 1.371(3)
C4 C7 1.504(4)
C5 C6 1.411(3)
C5 H5 0.9300
C6 C8 1.421(3)
C7 H7A 0.9600
C7 H7B 0.9600
C7 H7C 0.9600
C8 C15 1.378(3)
C8 C9 1.499(2)
C9 C14 1.379(3)
C9 C10 1.386(3)
C10 C11 1.386(3)
C10 H10 0.9300
C11 C12 1.374(4)
C11 H11 0.9300
C12 C13 1.369(3)
C12 H12 0.9300
C13 C14 1.382(3)
C13 H13 0.9300
C14 H14 0.9300
C15 C16 1.418(3)
C16 H16 0.9300
C17 C18 1.375(3)
C17 C22 1.390(3)
C18 C19 1.377(3)
C18 H18 0.9300
C19 C20 1.374(3)
C19 H19 0.9300
C20 C21 1.378(3)
C20 H20 0.9300
C21 C22 1.373(3)
C21 H21 0.9300
C22 H22 0.9300

loop_
_geom_torsion_atom_site_label_1
_geom_torsion_atom_site_label_2
_geom_torsion_atom_site_label_3
_geom_torsion_atom_site_label_4
_geom_torsion
C16 N1 C1 C2 178.9(2)
C16 N1 C1 C6 -0.9(3)
N1 C1 C2 C3 -179.4(2)
C6 C1 C2 C3 0.5(3)
C1 C2 C3 C4 -1.2(4)
C2 C3 C4 C5 1.2(4)
C2 C3 C4 C7 -178.9(2)
C3 C4 C5 C6 -0.5(3)
C7 C4 C5 C6 179.6(2)
C4 C5 C6 C1 -0.2(3)
C4 C5 C6 C8 177.95(19)
N1 C1 C6 C5 -179.91(19)
C2 C1 C6 C5 0.2(3)
N1 C1 C6 C8 1.8(3)
C2 C1 C6 C8 -178.05(18)
C5 C6 C8 C15 -179.17(18)
C1 C6 C8 C15 -1.0(3)
C5 C6 C8 C9 1.5(3)
C1 C6 C8 C9 179.67(17)
C15 C8 C9 C14 76.5(2)
C6 C8 C9 C14 -104.2(2)
C15 C8 C9 C10 -103.5(2)
C6 C8 C9 C10 75.7(2)
C14 C9 C10 C11 -1.4(3)
C8 C9 C10 C11 178.63(19)
C9 C10 C11 C12 0.6(3)
C10 C11 C12 C13 0.7(4)
C11 C12 C13 C14 -1.2(4)
C10 C9 C14 C13 1.0(3)
C8 C9 C14 C13 -179.06(19)
C12 C13 C14 C9 0.3(3)
C6 C8 C15 C16 -0.5(3)
C9 C8 C15 C16 178.76(18)
C6 C8 C15 S1 176.21(14)
C9 C8 C15 S1 -4.5(3)
O1 S1 C15 C8 -64.46(18)
O2 S1 C15 C8 167.73(16)
C17 S1 C15 C8 52.65(18)
O1 S1 C15 C16 112.39(16)
O2 S1 C15 C16 -15.41(18)
C17 S1 C15 C16 -130.49(16)
C1 N1 C16 C15 -0.8(3)
C8 C15 C16 N1 1.5(3)
S1 C15 C16 N1 -175.48(18)
O1 S1 C17 C18 -1.00(18)
O2 S1 C17 C18 128.44(17)
C15 S1 C17 C18 -117.52(16)
O1 S1 C17 C22 -179.08(15)
O2 S1 C17 C22 -49.65(18)
C15 S1 C17 C22 64.39(17)
C22 C17 C18 C19 -1.2(3)
S1 C17 C18 C19 -179.25(16)
C17 C18 C19 C20 0.0(3)
C18 C19 C20 C21 1.1(4)
C19 C20 C21 C22 -0.9(4)
C20 C21 C22 C17 -0.3(3)
C18 C17 C22 C21 1.4(3)
S1 C17 C22 C21 179.43(16)
